data_1007025
loop_
_publ_author_name
'Tordjman, I'
'Durif, A'
'Averbuch-Pouchot, M T'
'Guitel, J C'

_publ_section_title
;
Structure cristalline du monophosphate de zinc-potassium:  Zn~2~ K H (P
O~4~)~2~ (H~2~ O)~2.5~
;
_journal_coden_ASTM ACBCAR
_journal_name_full 'Acta Crystallographica B (24,1968-38,1982)'
_journal_page_first 1143
_journal_page_last 1148
_journal_paper_doi 10.1107/S0567740875004682
_journal_volume 31
_journal_year 1975
_chemical_formula_structural 'ZN2 K H (P O4)2 (H2 O)2.5'
_chemical_formula_sum 'H6 K O10.5 P2 Zn2'
_chemical_name_systematic
;
Zinc potassium hydrogenbis(phosphate) hydrate (2/1/1/2.5)
;
_space_group_IT_number 2
_symmetry_cell_setting triclinic
_symmetry_Int_Tables_number 2
_symmetry_space_group_name_Hall '-P 1'
_symmetry_space_group_name_H-M 'P -1'
_cell_angle_alpha 102.21(1)
_cell_angle_beta 113.35(1)
_cell_angle_gamma 95.92(1)
_cell_formula_units_Z 4
_cell_length_a 9.109(2)
_cell_length_b 13.543(2)
_cell_length_c 8.814(2)
_cell_volume 954.3
_refine_ls_R_factor_all 0.06
_cod_database_code 1007025

loop_
_symmetry_equiv_pos_as_xyz
x,y,z
-x,-y,-z

loop_
_atom_site_label
_atom_site_type_symbol
_atom_site_symmetry_multiplicity
_atom_site_Wyckoff_symbol
_atom_site_fract_x
_atom_site_fract_y
_atom_site_fract_z
_atom_site_occupancy
_atom_site_attached_hydrogens
_atom_site_calc_flag
Zn1 Zn2+ 2 i 0.6079(2) 0.5427(1) 0.4134(2) 1. 0 d
Zn2 Zn2+ 2 i 0.7377(2) 0.7327(1) 0.9874(2) 1. 0 d
Zn3 Zn2+ 2 i 0.9664(2) 0.0346(1) 0.2608(2) 1. 0 d
Zn4 Zn2+ 2 i 0.8528(2) 0.3605(1) 0.0133(2) 1. 0 d
K1 K1+ 2 i 0.9546(4) 0.3369(2) 0.6463(4) 1. 0 d
K2 K1+ 2 i 0.6159(4) 0.8827(2) 0.6738(4) 1. 0 d
P1 P5+ 2 i 0.7866(3) 0.5303(2) 0.8146(3) 1. 0 d
P2 P5+ 2 i 0.7776(4) 0.8656(2) 0.3504(4) 1. 0 d
P3 P5+ 2 i 0.9474(3) 0.1416(2) 0.9771(3) 1. 0 d
P4 P5+ 2 i 0.6498(4) 0.3242(2) 0.2154(4) 1. 0 d
O1 O2- 2 i 0.6353(8) 0.5361(5) 0.6585(9) 1. 0 d
O2 O2- 2 i 0.7786(8) 0.4164(5) 0.8182(9) 1. 0 d
O3 O2- 2 i 0.9414(8) 0.5668(6) 0.7922(9) 1. 0 d
O4 O2- 2 i 0.7899(9) 0.5964(5) 0.9793(9) 1. 0 d
O5 O2- 2 i 0.5897(10) 0.8477(7) 0.3031(12) 1. 1 d
O6 O2- 2 i 0.8098(11) 0.7799(6) 0.2346(10) 1. 0 d
O7 O2- 2 i 0.8200(9) 0.9720(6) 0.3272(10) 1. 0 d
O8 O2- 2 i 0.8605(10) 0.8603(6) 0.5342(9) 1. 0 d
O9 O2- 2 i 0.8679(9) 0.2265(5) 0.9042(9) 1. 0 d
O10 O2- 2 i 0.8767(9) 0.1163(5) 0.1027(9) 1. 0 d
O11 O2- 2 i 0.8994(9) 0.0468(5) 0.8260(9) 1. 0 d
O12 O2- 2 i 0.1326(9) 0.1753(6) 0.077(1) 1. 0 d
O13 O2- 2 i 0.4816(9) 0.2558(6) 0.1506(11) 1. 0 d
O14 O2- 2 i 0.6869(10) 0.4102(6) 0.3706(11) 1. 0 d
O15 O2- 2 i 0.7844(9) 0.2589(6) 0.2829(10) 1. 0 d
O16 O2- 2 i 0.6676(10) 0.3605(7) 0.0698(10) 1. 0 d
O17 O2- 2 i 0.5721(10) 0.5726(6) 0.1782(10) 1. 2 d
O18 O2- 2 i 0.5105(10) 0.6799(6) 0.4713(10) 1. 0 d
O19 O2- 2 i 0.1596(9) 0.3574(6) 0.4823(10) 1. 0 d
O20 O2- 2 i 0.5581(12) 0.0304(8) 0.8957(14) 1. 0 d
O21 O2- 2 i 0.7147(12) 0.1319(8) 0.5300(12) 1. 0 d
H1 H1+ 2 i -1. -1. -1. 12. 0 dum

loop_
_atom_type_symbol
_atom_type_oxidation_number
Zn2+ 2.000
K1+ 1.000
P5+ 5.000
O2- -2.000
H1+ 1.000
